data_4103194
loop_
_publ_author_name
'David C. Powers'
'Diego Benitez'
'Ekaterina Tkatchouk'
'William A. Goddard'
'Tobias Ritter'

_publ_section_title
;
 Bimetallic Reductive Elimination from Dinuclear Pd(III) Complexes
;
_journal_name_full 'Journal of the American Chemical Society'
_journal_page_first 14092
_journal_page_last 14103
_journal_paper_doi 10.1021/ja1036644
_journal_volume 132
_journal_year 2010
_chemical_compound_source 'chemical synthesis'
_chemical_formula_iupac '[Pd3 (C2 H3 O2)3 (C13 H8 N)2 Cl]'
_chemical_formula_moiety 'C32 H25 Cl N2 O6 Pd3'
_chemical_formula_structural
;
((Pd (C2 H3 O2)2 (C13 H8 N)) (Pd (C2 H3 O2) (C13 H8 N) Cl)) Pd
;
_chemical_formula_sum 'C32 H25 Cl N2 O6 Pd3'
_chemical_formula_weight 888.19
_chemical_name_common DCP2
_chemical_name_systematic
;
Tris(\m~2~-acetato)-bis(benzo[<i>h</i>]quinolato)-(\m~2~-chloro)-tripalladium(II)
;
_space_group_IT_number 2
_symmetry_cell_setting triclinic
_symmetry_Int_Tables_number 2
_symmetry_space_group_name_Hall '-P 1'
_symmetry_space_group_name_H-M 'P -1'
_atom_sites_solution_hydrogens geom
_atom_sites_solution_primary direct
_atom_sites_solution_secondary difmap
_audit_creation_method SHELXL-97
_cell_angle_alpha 96.989(1)
_cell_angle_beta 95.423(1)
_cell_angle_gamma 108.992(1)
_cell_formula_units_Z 2
_cell_length_a 10.0632(2)
_cell_length_b 11.2475(2)
_cell_length_c 13.9230(2)
_cell_measurement_reflns_used 13725
_cell_measurement_temperature 193(2)
_cell_measurement_theta_max 30.02
_cell_measurement_theta_min 2.24
_cell_volume 1463.85(5)
_computing_cell_refinement 'SAINT V7.34A (Bruker AXS, 2006b)'
_computing_data_collection 'APEX2 v2.1-0 (Bruker AXS, 2006a)'
_computing_data_reduction
;
SAINT V7.34A (Bruker AXS, 2006b), SADABS (Bruker AXS, 2004)              
;
_computing_molecular_graphics 'SHELXTL v6.12 (Bruker AXS, 2001)'
_computing_publication_material 'SHELXTL v6.12 (Bruker AXS, 2001)'
_computing_structure_refinement 'SHELXTL v6.12 (Bruker AXS, 2001)'
_computing_structure_solution 'SHELXTL v6.12 (Bruker AXS, 2001)'
_diffrn_ambient_temperature 193(2)
_diffrn_detector_area_resol_mean 840
_diffrn_measured_fraction_theta_full 0.999
_diffrn_measured_fraction_theta_max 0.999
_diffrn_measurement_device_type 'Bruker APEX II CCD'
_diffrn_measurement_method '\w scans, 2580 0.5\% rotations'
_diffrn_radiation_monochromator graphite
_diffrn_radiation_source 'fine-focus sealed tube'
_diffrn_radiation_type 'Mo K\a'
_diffrn_radiation_wavelength 0.71073
_diffrn_reflns_av_R_equivalents 0.0289
_diffrn_reflns_av_sigmaI/netI 0.0273
_diffrn_reflns_limit_h_max 14
_diffrn_reflns_limit_h_min -14
_diffrn_reflns_limit_k_max 15
_diffrn_reflns_limit_k_min -15
_diffrn_reflns_limit_l_max 19
_diffrn_reflns_limit_l_min -19
_diffrn_reflns_number 36302
_diffrn_reflns_theta_full 30.00
_diffrn_reflns_theta_max 30.00
_diffrn_reflns_theta_min 1.94
_diffrn_standards_decay_% 0
_diffrn_standards_number 0
_exptl_absorpt_coefficient_mu 1.964
_exptl_absorpt_correction_T_max 0.9434
_exptl_absorpt_correction_T_min 0.7571
_exptl_absorpt_correction_type numerical
_exptl_absorpt_process_details 'SADABS (Bruker AXS, 2004)'
_exptl_crystal_colour orange
_exptl_crystal_density_diffrn 2.015
_exptl_crystal_density_method 'not measured'
_exptl_crystal_description plate
_exptl_crystal_F_000 868
_exptl_crystal_size_max 0.150
_exptl_crystal_size_mid 0.095
_exptl_crystal_size_min 0.030
_refine_diff_density_max 1.876
_refine_diff_density_min -1.375
_refine_diff_density_rms 0.112
_refine_ls_extinction_method none
_refine_ls_goodness_of_fit_ref 1.091
_refine_ls_hydrogen_treatment constr
_refine_ls_matrix_type full
_refine_ls_number_parameters 400
_refine_ls_number_reflns 8529
_refine_ls_number_restraints 0
_refine_ls_restrained_S_all 1.091
_refine_ls_R_factor_all 0.0479
_refine_ls_R_factor_gt 0.0369
_refine_ls_shift/su_max 0.000
_refine_ls_shift/su_mean 0.000
_refine_ls_structure_factor_coef Fsqd
_refine_ls_weighting_details 'w=1/[\s^2^(Fo^2^)+(0.0279P)^2^+3.3960P] where P=(Fo^2^+2Fc^2^)/3'
_refine_ls_weighting_scheme calc
_refine_ls_wR_factor_gt 0.0792
_refine_ls_wR_factor_ref 0.0834
_reflns_number_gt 7147
_reflns_number_total 8529
_reflns_threshold_expression I>2\s(I)
_cod_data_source_file ja1036644_si_003.cif
_cod_data_source_block tr033
_cod_depositor_comments
;
 Balancing the opening and closing italics markup tags ("<i>", "</i>")
 in the _chemical_name_systematic data item value.

 Antanas Vaitkus,
 2017-03-30
;
_cod_database_code 4103194

loop_
_symmetry_equiv_pos_as_xyz
'x, y, z'
'-x, -y, -z'

loop_
_atom_site_label
_atom_site_type_symbol
_atom_site_fract_x
_atom_site_fract_y
_atom_site_fract_z
_atom_site_U_iso_or_equiv
_atom_site_adp_type
_atom_site_occupancy
_atom_site_symmetry_multiplicity
_atom_site_calc_flag
_atom_site_refinement_flags
Pd1 Pd 0.31583(3) 0.72867(2) 0.391327(18) 0.02369(6) Uani 1 1 d .
Pd2 Pd 0.29317(3) 0.55473(2) 0.212309(19) 0.02652(7) Uani 1 1 d .
Pd3 Pd 0.41931(3) 0.86353(3) 0.12754(2) 0.03027(7) Uani 1 1 d .
Cl1 Cl 0.46513(12) 0.67651(9) 0.13473(8) 0.0423(2) Uani 1 1 d .
N1 N 0.4441(3) 0.9061(3) 0.3814(2) 0.0254(6) Uani 1 1 d .
C2 C 0.5846(4) 0.9492(3) 0.3865(3) 0.0321(8) Uani 1 1 d .
H2 H 0.6358 0.8927 0.3947 0.039 Uiso 1 1 calc R
C3 C 0.6583(4) 1.0757(4) 0.3802(3) 0.0371(9) Uani 1 1 d .
H3 H 0.7588 1.1044 0.3844 0.045 Uiso 1 1 calc R
C4 C 0.5871(5) 1.1591(4) 0.3680(3) 0.0386(9) Uani 1 1 d .
H4 H 0.6378 1.2452 0.3636 0.046 Uiso 1 1 calc R
C4A C 0.4391(4) 1.1164(3) 0.3622(2) 0.0324(8) Uani 1 1 d .
C5 C 0.3494(5) 1.1915(4) 0.3499(3) 0.0445(10) Uani 1 1 d .
H5 H 0.3911 1.2784 0.3433 0.053 Uiso 1 1 calc R
C6 C 0.2091(6) 1.1427(4) 0.3475(3) 0.0498(11) Uani 1 1 d .
H6 H 0.1539 1.1959 0.3391 0.060 Uiso 1 1 calc R
C6A C 0.1387(5) 1.0123(4) 0.3574(3) 0.0391(9) Uani 1 1 d .
C7 C -0.0078(5) 0.9548(5) 0.3557(4) 0.0562(13) Uani 1 1 d .
H7 H -0.0685 1.0037 0.3501 0.067 Uiso 1 1 calc R
C8 C -0.0635(5) 0.8279(5) 0.3620(4) 0.0577(13) Uani 1 1 d .
H8 H -0.1632 0.7901 0.3600 0.069 Uiso 1 1 calc R
C9 C 0.0219(4) 0.7522(4) 0.3715(3) 0.0429(9) Uani 1 1 d .
H9 H -0.0201 0.6643 0.3751 0.051 Uiso 1 1 calc R
C10 C 0.1668(4) 0.8056(3) 0.3755(3) 0.0288(7) Uani 1 1 d .
C10A C 0.2230(4) 0.9352(3) 0.3669(2) 0.0303(7) Uani 1 1 d .
C10B C 0.3715(4) 0.9883(3) 0.3696(2) 0.0257(7) Uani 1 1 d .
N1' N 0.3922(3) 1.0333(3) 0.1157(2) 0.0324(7) Uani 1 1 d .
C2' C 0.2719(5) 1.0572(4) 0.1040(3) 0.0415(9) Uani 1 1 d .
H2' H 0.1845 0.9897 0.1011 0.050 Uiso 1 1 calc R
C3' C 0.2705(5) 1.1799(5) 0.0960(3) 0.0482(11) Uani 1 1 d .
H3' H 0.1826 1.1942 0.0862 0.058 Uiso 1 1 calc R
C4' C 0.3941(6) 1.2783(4) 0.1021(3) 0.0476(11) Uani 1 1 d .
H4' H 0.3929 1.3616 0.0976 0.057 Uiso 1 1 calc R
C4A' C 0.5235(5) 1.2565(4) 0.1152(3) 0.0416(9) Uani 1 1 d .
C5' C 0.6621(6) 1.3507(4) 0.1237(3) 0.0498(11) Uani 1 1 d .
H5' H 0.6704 1.4370 0.1226 0.060 Uiso 1 1 calc R
C6' C 0.7806(6) 1.3201(4) 0.1331(3) 0.0521(12) Uani 1 1 d .
H6' H 0.8704 1.3852 0.1381 0.063 Uiso 1 1 calc R
C6A' C 0.7745(5) 1.1911(4) 0.1358(3) 0.0400(9) Uani 1 1 d .
C7' C 0.8923(5) 1.1524(5) 0.1443(3) 0.0495(11) Uani 1 1 d .
H7' H 0.9847 1.2134 0.1486 0.059 Uiso 1 1 calc R
C8' C 0.8763(5) 1.0275(5) 0.1467(3) 0.0497(11) Uani 1 1 d .
H8' H 0.9583 1.0030 0.1521 0.060 Uiso 1 1 calc R
C9' C 0.7408(5) 0.9335(4) 0.1412(3) 0.0424(9) Uani 1 1 d .
H9' H 0.7329 0.8474 0.1433 0.051 Uiso 1 1 calc R
C10' C 0.6214(4) 0.9662(4) 0.1328(3) 0.0329(8) Uani 1 1 d .
C10C C 0.6398(4) 1.0960(4) 0.1292(3) 0.0333(8) Uani 1 1 d .
C10D C 0.5174(4) 1.1306(4) 0.1200(3) 0.0332(8) Uani 1 1 d .
O1 O 0.4924(3) 0.6644(2) 0.41579(19) 0.0341(6) Uani 1 1 d .
O2 O 0.4450(3) 0.5092(2) 0.28706(19) 0.0326(5) Uani 1 1 d .
C11 C 0.5150(4) 0.5742(3) 0.3669(3) 0.0281(7) Uani 1 1 d .
C12 C 0.6373(4) 0.5367(4) 0.4074(3) 0.0409(9) Uani 1 1 d .
H12C H 0.7076 0.6102 0.4503 0.061 Uiso 1 1 calc R
H12B H 0.6814 0.5085 0.3534 0.061 Uiso 1 1 calc R
H12A H 0.6023 0.4672 0.4447 0.061 Uiso 1 1 calc R
O3 O 0.1709(3) 0.5623(2) 0.41546(19) 0.0335(6) Uani 1 1 d .
O4 O 0.1434(3) 0.4323(2) 0.27393(19) 0.0351(6) Uani 1 1 d .
C13 C 0.1120(4) 0.4602(3) 0.3568(3) 0.0286(7) Uani 1 1 d .
C14 C -0.0094(5) 0.3606(4) 0.3888(3) 0.0425(10) Uani 1 1 d .
H14A H 0.0284 0.3166 0.4352 0.064 Uiso 1 1 calc R
H14B H -0.0654 0.2988 0.3316 0.064 Uiso 1 1 calc R
H14C H -0.0699 0.4017 0.4202 0.064 Uiso 1 1 calc R
O5 O 0.1268(3) 0.5742(3) 0.1333(2) 0.0399(6) Uani 1 1 d .
O6 O 0.1978(3) 0.7829(3) 0.1225(2) 0.0401(6) Uani 1 1 d .
C15 C 0.1079(5) 0.6743(4) 0.1141(3) 0.0381(9) Uani 1 1 d .
C16 C -0.0452(5) 0.6592(5) 0.0775(4) 0.0567(13) Uani 1 1 d .
H16A H -0.1001 0.6513 0.1324 0.085 Uiso 1 1 calc R
H16B H -0.0868 0.5825 0.0280 0.085 Uiso 1 1 calc R
H16C H -0.0473 0.7340 0.0488 0.085 Uiso 1 1 calc R

loop_
_atom_site_aniso_label
_atom_site_aniso_U_11
_atom_site_aniso_U_22
_atom_site_aniso_U_33
_atom_site_aniso_U_23
_atom_site_aniso_U_13
_atom_site_aniso_U_12
Pd1 0.02787(13) 0.01782(11) 0.02629(12) 0.00448(9) 0.00413(9) 0.00860(9)
Pd2 0.03174(14) 0.02271(12) 0.02515(12) 0.00552(9) 0.00606(10) 0.00819(10)
Pd3 0.03395(15) 0.03066(14) 0.02624(13) 0.00745(10) 0.00777(11) 0.00909(11)
Cl1 0.0476(6) 0.0375(5) 0.0511(6) 0.0202(4) 0.0245(5) 0.0175(4)
N1 0.0322(15) 0.0198(12) 0.0236(13) 0.0026(10) 0.0057(11) 0.0077(11)
C2 0.036(2) 0.0264(17) 0.0327(18) 0.0025(14) 0.0089(15) 0.0087(15)
C3 0.038(2) 0.0309(19) 0.0348(19) 0.0011(15) 0.0102(16) 0.0014(16)
C4 0.054(3) 0.0230(17) 0.0327(19) 0.0036(14) 0.0085(17) 0.0040(16)
C4A 0.052(2) 0.0200(15) 0.0228(16) 0.0020(12) 0.0028(15) 0.0096(15)
C5 0.070(3) 0.0220(17) 0.041(2) 0.0037(15) -0.002(2) 0.0192(19)
C6 0.067(3) 0.036(2) 0.055(3) 0.0072(19) -0.001(2) 0.033(2)
C6A 0.045(2) 0.039(2) 0.041(2) 0.0075(17) 0.0030(18) 0.0250(18)
C7 0.052(3) 0.059(3) 0.076(3) 0.023(3) 0.011(2) 0.039(3)
C8 0.034(2) 0.063(3) 0.087(4) 0.030(3) 0.014(2) 0.023(2)
C9 0.035(2) 0.041(2) 0.056(3) 0.0191(19) 0.0085(19) 0.0134(18)
C10 0.0336(19) 0.0287(17) 0.0281(17) 0.0076(13) 0.0052(14) 0.0149(15)
C10A 0.043(2) 0.0297(17) 0.0239(16) 0.0052(13) 0.0041(14) 0.0191(16)
C10B 0.0399(19) 0.0193(14) 0.0184(14) 0.0012(11) 0.0026(13) 0.0118(13)
N1' 0.0377(17) 0.0339(16) 0.0251(14) 0.0050(12) 0.0064(12) 0.0109(14)
C2' 0.043(2) 0.046(2) 0.038(2) 0.0097(18) 0.0108(18) 0.0165(19)
C3' 0.055(3) 0.052(3) 0.049(2) 0.010(2) 0.013(2) 0.031(2)
C4' 0.070(3) 0.035(2) 0.043(2) 0.0062(18) 0.012(2) 0.025(2)
C4A' 0.061(3) 0.034(2) 0.0280(18) 0.0030(15) 0.0071(18) 0.0137(19)
C5' 0.064(3) 0.030(2) 0.048(2) 0.0052(18) 0.007(2) 0.005(2)
C6' 0.057(3) 0.038(2) 0.049(3) 0.0064(19) 0.005(2) 0.000(2)
C6A' 0.039(2) 0.039(2) 0.0333(19) 0.0033(16) 0.0045(16) 0.0020(17)
C7' 0.034(2) 0.052(3) 0.050(3) 0.003(2) 0.0062(19) -0.0017(19)
C8' 0.037(2) 0.061(3) 0.053(3) 0.011(2) 0.011(2) 0.018(2)
C9' 0.044(2) 0.042(2) 0.042(2) 0.0093(18) 0.0089(18) 0.0142(19)
C10' 0.038(2) 0.0352(19) 0.0240(16) 0.0057(14) 0.0061(14) 0.0101(16)
C10C 0.039(2) 0.0342(19) 0.0223(16) 0.0028(14) 0.0067(14) 0.0062(16)
C10D 0.042(2) 0.0316(18) 0.0233(16) 0.0026(13) 0.0055(15) 0.0092(16)
O1 0.0352(14) 0.0289(13) 0.0393(14) 0.0038(11) -0.0026(11) 0.0153(11)
O2 0.0374(14) 0.0254(12) 0.0371(14) 0.0038(10) 0.0051(11) 0.0142(11)
C11 0.0274(17) 0.0217(15) 0.0386(19) 0.0134(13) 0.0073(14) 0.0092(13)
C12 0.033(2) 0.034(2) 0.062(3) 0.0177(18) 0.0036(18) 0.0170(17)
O3 0.0385(15) 0.0222(12) 0.0365(14) 0.0063(10) 0.0095(11) 0.0045(10)
O4 0.0371(15) 0.0268(12) 0.0360(14) 0.0046(10) 0.0092(11) 0.0027(11)
C13 0.0247(17) 0.0248(16) 0.0366(18) 0.0094(13) 0.0031(14) 0.0076(13)
C14 0.040(2) 0.0307(19) 0.051(2) 0.0073(17) 0.0196(19) 0.0017(17)
O5 0.0370(15) 0.0334(14) 0.0450(16) 0.0083(12) -0.0061(12) 0.0091(12)
O6 0.0367(15) 0.0324(14) 0.0501(17) 0.0135(12) 0.0100(13) 0.0069(12)
C15 0.044(2) 0.037(2) 0.0327(19) 0.0113(16) 0.0061(16) 0.0101(17)
C16 0.043(3) 0.048(3) 0.076(3) 0.018(2) -0.004(2) 0.012(2)

loop_
_atom_type_symbol
_atom_type_description
_atom_type_scat_dispersion_real
_atom_type_scat_dispersion_imag
_atom_type_scat_source
C C 0.0033 0.0016 'International Tables Vol C Tables 4.2.6.8 and 6.1.1.4'
H H 0.0000 0.0000 'International Tables Vol C Tables 4.2.6.8 and 6.1.1.4'
N N 0.0061 0.0033 'International Tables Vol C Tables 4.2.6.8 and 6.1.1.4'
O O 0.0106 0.0060 'International Tables Vol C Tables 4.2.6.8 and 6.1.1.4'
Cl Cl 0.1484 0.1585 'International Tables Vol C Tables 4.2.6.8 and 6.1.1.4'
Pd Pd -0.9988 1.0072 'International Tables Vol C Tables 4.2.6.8 and 6.1.1.4'

loop_
_exptl_crystal_face_index_h
_exptl_crystal_face_index_k
_exptl_crystal_face_index_l
_exptl_crystal_face_perp_dist
0 1 0 0.045
0 -1 0 0.045
0 0 1 0.075
0 0 -1 0.085
1 -1 0 0.020
9 0 -1 0.020
-5 2 1 0.020

loop_
_geom_angle_atom_site_label_1
_geom_angle_atom_site_label_2
_geom_angle_atom_site_label_3
_geom_angle
C10 Pd1 N1 82.71(14)
C10 Pd1 O3 91.09(13)
N1 Pd1 O3 171.31(11)
C10 Pd1 O1 174.02(13)
N1 Pd1 O1 92.10(11)
O3 Pd1 O1 93.74(11)
C10 Pd1 Pd2 108.68(10)
N1 Pd1 Pd2 109.92(8)
O3 Pd1 Pd2 77.80(7)
O1 Pd1 Pd2 75.84(7)
O5 Pd2 O2 172.05(11)
O5 Pd2 O4 84.22(12)
O2 Pd2 O4 90.26(11)
O5 Pd2 Cl1 97.12(9)
O2 Pd2 Cl1 87.86(8)
O4 Pd2 Cl1 174.57(8)
O5 Pd2 Pd1 100.16(8)
O2 Pd2 Pd1 84.80(7)
O4 Pd2 Pd1 83.07(7)
Cl1 Pd2 Pd1 101.82(3)
C10' Pd3 N1' 82.61(15)
C10' Pd3 O6 170.51(14)
N1' Pd3 O6 87.94(12)
C10' Pd3 Cl1 93.57(12)
N1' Pd3 Cl1 175.55(9)
O6 Pd3 Cl1 95.91(8)
Pd2 Cl1 Pd3 106.27(4)
C2 N1 C10B 118.9(3)
C2 N1 Pd1 128.2(2)
C10B N1 Pd1 112.9(2)
N1 C2 C3 121.3(4)
N1 C2 H2 119.3
C3 C2 H2 119.3
C4 C3 C2 120.5(4)
C4 C3 H3 119.7
C2 C3 H3 119.7
C3 C4 C4A 119.5(3)
C3 C4 H4 120.2
C4A C4 H4 120.2
C4 C4A C10B 117.1(3)
C4 C4A C5 126.3(4)
C10B C4A C5 116.6(4)
C6 C5 C4A 121.8(4)
C6 C5 H5 119.1
C4A C5 H5 119.1
C5 C6 C6A 122.2(4)
C5 C6 H6 118.9
C6A C6 H6 118.9
C7 C6A C10A 117.3(4)
C7 C6A C6 125.3(4)
C10A C6A C6 117.4(4)
C8 C7 C6A 120.0(4)
C8 C7 H7 120.0
C6A C7 H7 120.0
C7 C8 C9 122.1(4)
C7 C8 H8 118.9
C9 C8 H8 118.9
C10 C9 C8 119.8(4)
C10 C9 H9 120.1
C8 C9 H9 120.1
C9 C10 C10A 117.8(3)
C9 C10 Pd1 130.2(3)
C10A C10 Pd1 112.0(3)
C6A C10A C10 123.0(4)
C6A C10A C10B 119.7(3)
C10 C10A C10B 117.3(3)
N1 C10B C4A 122.6(3)
N1 C10B C10A 115.1(3)
C4A C10B C10A 122.2(3)
C2' N1' C10D 119.0(3)
C2' N1' Pd3 128.1(3)
C10D N1' Pd3 112.8(3)
N1' C2' C3' 121.5(4)
N1' C2' H2' 119.3
C3' C2' H2' 119.3
C4' C3' C2' 120.3(4)
C4' C3' H3' 119.8
C2' C3' H3' 119.8
C3' C4' C4A' 119.7(4)
C3' C4' H4' 120.2
C4A' C4' H4' 120.2
C4' C4A' C10D 117.2(4)
C4' C4A' C5' 126.1(4)
C10D C4A' C5' 116.8(4)
C6' C5' C4A' 121.9(4)
C6' C5' H5' 119.1
C4A' C5' H5' 119.1
C5' C6' C6A' 121.5(4)
C5' C6' H6' 119.3
C6A' C6' H6' 119.3
C7' C6A' C10C 117.1(4)
C7' C6A' C6' 124.6(4)
C10C C6A' C6' 118.3(4)
C8' C7' C6A' 120.6(4)
C8' C7' H7' 119.7
C6A' C7' H7' 119.7
C7' C8' C9' 121.7(4)
C7' C8' H8' 119.2
C9' C8' H8' 119.2
C10' C9' C8' 120.3(4)
C10' C9' H9' 119.9
C8' C9' H9' 119.9
C9' C10' C10C 117.3(4)
C9' C10' Pd3 131.2(3)
C10C C10' Pd3 111.5(3)
C10D C10C C6A' 119.2(4)
C10D C10C C10' 117.7(3)
C6A' C10C C10' 123.1(4)
N1' C10D C10C 115.2(3)
N1' C10D C4A' 122.3(4)
C10C C10D C4A' 122.4(4)
C11 O1 Pd1 127.8(2)
C11 O2 Pd2 122.6(2)
O1 C11 O2 126.8(3)
O1 C11 C12 117.3(3)
O2 C11 C12 115.9(3)
C11 C12 H12C 109.5
C11 C12 H12B 109.5
H12C C12 H12B 109.5
C11 C12 H12A 109.5
H12C C12 H12A 109.5
H12B C12 H12A 109.5
C13 O3 Pd1 128.4(2)
C13 O4 Pd2 123.4(2)
O3 C13 O4 126.7(3)
O3 C13 C14 116.9(3)
O4 C13 C14 116.4(3)
C13 C14 H14A 109.5
C13 C14 H14B 109.5
H14A C14 H14B 109.5
C13 C14 H14C 109.5
H14A C14 H14C 109.5
H14B C14 H14C 109.5
C15 O5 Pd2 129.0(3)
C15 O6 Pd3 137.3(3)
O6 C15 O5 128.1(4)
O6 C15 C16 117.0(4)
O5 C15 C16 115.0(4)
C15 C16 H16A 109.5
C15 C16 H16B 109.5
H16A C16 H16B 109.5
C15 C16 H16C 109.5
H16A C16 H16C 109.5
H16B C16 H16C 109.5

loop_
_geom_bond_atom_site_label_1
_geom_bond_atom_site_label_2
_geom_bond_distance
Pd1 C10 1.969(3)
Pd1 N1 2.022(3)
Pd1 O3 2.052(2)
Pd1 O1 2.140(3)
Pd1 Pd2 2.9168(4)
Pd2 O5 2.003(3)
Pd2 O2 2.005(3)
Pd2 O4 2.021(3)
Pd2 Cl1 2.2822(10)
Pd3 C10' 1.974(4)
Pd3 N1' 2.039(3)
Pd3 O6 2.106(3)
Pd3 Cl1 2.3068(10)
N1 C2 1.328(5)
N1 C10B 1.368(4)
C2 C3 1.392(5)
C2 H2 0.9500
C3 C4 1.369(6)
C3 H3 0.9500
C4 C4A 1.398(6)
C4 H4 0.9500
C4A C10B 1.401(5)
C4A C5 1.436(6)
C5 C6 1.334(7)
C5 H5 0.9500
C6 C6A 1.436(6)
C6 H6 0.9500
C6A C7 1.400(7)
C6A C10A 1.405(5)
C7 C8 1.370(7)
C7 H7 0.9500
C8 C9 1.401(6)
C8 H8 0.9500
C9 C10 1.377(6)
C9 H9 0.9500
C10 C10A 1.406(5)
C10A C10B 1.412(5)
N1' C2' 1.322(5)
N1' C10D 1.364(5)
C2' C3' 1.404(6)
C2' H2' 0.9500
C3' C4' 1.356(7)
C3' H3' 0.9500
C4' C4A' 1.401(7)
C4' H4' 0.9500
C4A' C10D 1.408(5)
C4A' C5' 1.434(6)
C5' C6' 1.343(7)
C5' H5' 0.9500
C6' C6A' 1.437(6)
C6' H6' 0.9500
C6A' C7' 1.389(7)
C6A' C10C 1.414(5)
C7' C8' 1.366(7)
C7' H7' 0.9500
C8' C9' 1.416(6)
C8' H8' 0.9500
C9' C10' 1.366(6)
C9' H9' 0.9500
C10' C10C 1.418(5)
C10C C10D 1.407(6)
O1 C11 1.247(4)
O2 C11 1.260(4)
C11 C12 1.507(5)
C12 H12C 0.9800
C12 H12B 0.9800
C12 H12A 0.9800
O3 C13 1.254(4)
O4 C13 1.256(4)
C13 C14 1.509(5)
C14 H14A 0.9800
C14 H14B 0.9800
C14 H14C 0.9800
O5 C15 1.256(5)
O6 C15 1.246(5)
C15 C16 1.524(6)
C16 H16A 0.9800
C16 H16B 0.9800
C16 H16C 0.9800

loop_
_geom_torsion_atom_site_label_1
_geom_torsion_atom_site_label_2
_geom_torsion_atom_site_label_3
_geom_torsion_atom_site_label_4
_geom_torsion
C10 Pd1 Pd2 O5 -0.41(14)
N1 Pd1 Pd2 O5 -89.27(12)
O3 Pd1 Pd2 O5 86.58(11)
O1 Pd1 Pd2 O5 -176.33(11)
C10 Pd1 Pd2 O2 -174.14(13)
N1 Pd1 Pd2 O2 97.00(12)
O3 Pd1 Pd2 O2 -87.15(11)
O1 Pd1 Pd2 O2 9.94(11)
C10 Pd1 Pd2 O4 -83.24(14)
N1 Pd1 Pd2 O4 -172.09(12)
O3 Pd1 Pd2 O4 3.75(11)
O1 Pd1 Pd2 O4 100.84(11)
C10 Pd1 Pd2 Cl1 99.15(11)
N1 Pd1 Pd2 Cl1 10.29(9)
O3 Pd1 Pd2 Cl1 -173.86(8)
O1 Pd1 Pd2 Cl1 -76.77(8)
O5 Pd2 Cl1 Pd3 48.73(9)
O2 Pd2 Cl1 Pd3 -137.49(8)
Pd1 Pd2 Cl1 Pd3 -53.26(4)
C10' Pd3 Cl1 Pd2 149.55(11)
O6 Pd3 Cl1 Pd2 -29.84(9)
C10 Pd1 N1 C2 179.0(3)
O1 Pd1 N1 C2 2.0(3)
Pd2 Pd1 N1 C2 -73.7(3)
C10 Pd1 N1 C10B 0.2(2)
O1 Pd1 N1 C10B -176.8(2)
Pd2 Pd1 N1 C10B 107.5(2)
C10B N1 C2 C3 0.0(5)
Pd1 N1 C2 C3 -178.7(3)
N1 C2 C3 C4 -0.3(6)
C2 C3 C4 C4A 0.2(6)
C3 C4 C4A C10B 0.2(5)
C3 C4 C4A C5 179.7(4)
C4 C4A C5 C6 -178.3(4)
C10B C4A C5 C6 1.2(6)
C4A C5 C6 C6A 0.2(7)
C5 C6 C6A C7 180.0(5)
C5 C6 C6A C10A -1.8(7)
C10A C6A C7 C8 -0.7(7)
C6 C6A C7 C8 177.5(5)
C6A C7 C8 C9 0.8(9)
C7 C8 C9 C10 0.6(8)
C8 C9 C10 C10A -1.8(6)
C8 C9 C10 Pd1 178.4(4)
N1 Pd1 C10 C9 179.3(4)
O3 Pd1 C10 C9 -6.8(4)
Pd2 Pd1 C10 C9 70.7(4)
N1 Pd1 C10 C10A -0.5(2)
O3 Pd1 C10 C10A 173.4(3)
Pd2 Pd1 C10 C10A -109.1(2)
C7 C6A C10A C10 -0.6(6)
C6 C6A C10A C10 -179.0(4)
C7 C6A C10A C10B -179.6(4)
C6 C6A C10A C10B 2.0(6)
C9 C10 C10A C6A 1.9(6)
Pd1 C10 C10A C6A -178.3(3)
C9 C10 C10A C10B -179.1(3)
Pd1 C10 C10A C10B 0.7(4)
C2 N1 C10B C4A 0.4(5)
Pd1 N1 C10B C4A 179.3(2)
C2 N1 C10B C10A -178.8(3)
Pd1 N1 C10B C10A 0.2(4)
C4 C4A C10B N1 -0.5(5)
C5 C4A C10B N1 179.9(3)
C4 C4A C10B C10A 178.6(3)
C5 C4A C10B C10A -1.0(5)
C6A C10A C10B N1 178.5(3)
C10 C10A C10B N1 -0.6(4)
C6A C10A C10B C4A -0.7(5)
C10 C10A C10B C4A -179.8(3)
C10' Pd3 N1' C2' 177.5(3)
O6 Pd3 N1' C2' -3.5(3)
C10' Pd3 N1' C10D -1.9(2)
O6 Pd3 N1' C10D 177.1(2)
C10D N1' C2' C3' 0.1(6)
Pd3 N1' C2' C3' -179.3(3)
N1' C2' C3' C4' -1.4(7)
C2' C3' C4' C4A' 0.9(7)
C3' C4' C4A' C10D 0.8(6)
C3' C4' C4A' C5' -179.5(4)
C4' C4A' C5' C6' -177.9(4)
C10D C4A' C5' C6' 1.8(6)
C4A' C5' C6' C6A' -0.4(7)
C5' C6' C6A' C7' 179.3(4)
C5' C6' C6A' C10C -0.7(7)
C10C C6A' C7' C8' -0.3(6)
C6' C6A' C7' C8' 179.7(4)
C6A' C7' C8' C9' -0.4(7)
C7' C8' C9' C10' 0.3(7)
C8' C9' C10' C10C 0.5(6)
C8' C9' C10' Pd3 -177.9(3)
N1' Pd3 C10' C9' -179.6(4)
Cl1 Pd3 C10' C9' -1.9(4)
N1' Pd3 C10' C10C 1.9(2)
Cl1 Pd3 C10' C10C 179.6(2)
C7' C6A' C10C C10D -179.7(4)
C6' C6A' C10C C10D 0.3(6)
C7' C6A' C10C C10' 1.1(6)
C6' C6A' C10C C10' -178.8(4)
C9' C10' C10C C10D 179.6(3)
Pd3 C10' C10C C10D -1.7(4)
C9' C10' C10C C6A' -1.3(5)
Pd3 C10' C10C C6A' 177.4(3)
C2' N1' C10D C10C -178.0(3)
Pd3 N1' C10D C10C 1.5(4)
C2' N1' C10D C4A' 1.7(5)
Pd3 N1' C10D C4A' -178.8(3)
C6A' C10C C10D N1' -179.1(3)
C10' C10C C10D N1' 0.1(5)
C6A' C10C C10D C4A' 1.2(5)
C10' C10C C10D C4A' -179.6(3)
C4' C4A' C10D N1' -2.2(6)
C5' C4A' C10D N1' 178.1(4)
C4' C4A' C10D C10C 177.5(4)
C5' C4A' C10D C10C -2.2(6)
N1 Pd1 O1 C11 -122.4(3)
O3 Pd1 O1 C11 64.0(3)
Pd2 Pd1 O1 C11 -12.4(3)
O4 Pd2 O2 C11 -95.9(3)
Cl1 Pd2 O2 C11 89.1(3)
Pd1 Pd2 O2 C11 -12.9(3)
Pd1 O1 C11 O2 7.3(5)
Pd1 O1 C11 C12 -171.8(2)
Pd2 O2 C11 O1 8.2(5)
Pd2 O2 C11 C12 -172.6(2)
C10 Pd1 O3 C13 100.7(3)
O1 Pd1 O3 C13 -82.8(3)
Pd2 Pd1 O3 C13 -8.1(3)
O5 Pd2 O4 C13 -102.6(3)
O2 Pd2 O4 C13 83.1(3)
Pd1 Pd2 O4 C13 -1.6(3)
Pd1 O3 C13 O4 10.3(5)
Pd1 O3 C13 C14 -169.6(3)
Pd2 O4 C13 O3 -4.0(5)
Pd2 O4 C13 C14 175.9(3)
O4 Pd2 O5 C15 134.4(4)
Cl1 Pd2 O5 C15 -50.9(4)
Pd1 Pd2 O5 C15 52.5(4)
N1' Pd3 O6 C15 169.7(4)
Cl1 Pd3 O6 C15 -8.0(4)
Pd3 O6 C15 O5 22.8(7)
Pd3 O6 C15 C16 -158.3(3)
Pd2 O5 C15 O6 15.7(6)
Pd2 O5 C15 C16 -163.2(3)
